data_2203619
loop_
_publ_author_name
'Holger B. Friedrich'
'Martin O. Onani'
'Melanie Rademeyer'

_publ_section_title
;
 Bromopropyldicarbonyl(\h^5^-pentamethylcyclopentadienyl)iron(II)
;
_journal_issue 5
_journal_name_full 'Acta Crystallographica Section E'
_journal_page_first m551
_journal_page_last m553
_journal_paper_doi 10.1107/S1600536804007962
_journal_volume 60
_journal_year 2004
_chemical_formula_iupac '[Fe (C10 H15) (C3 H6 Br) (C O)2]'
_chemical_formula_moiety 'C15 H21 Br Fe O2'
_chemical_formula_sum 'C15 H21 Br Fe O2'
_chemical_formula_weight 369.08
_chemical_name_systematic
;
 ?
;
_space_group_IT_number 14
_symmetry_cell_setting monoclinic
_symmetry_space_group_name_Hall '-P 2ybc'
_symmetry_space_group_name_H-M 'P 1 21/c 1'
_atom_sites_solution_hydrogens geom
_atom_sites_solution_primary direct
_atom_sites_solution_secondary difmap
_audit_creation_method SHELXL-97
_cell_angle_alpha 90.00
_cell_angle_beta 107.12(6)
_cell_angle_gamma 90.00
_cell_formula_units_Z 4
_cell_length_a 11.371(9)
_cell_length_b 12.369(11)
_cell_length_c 11.610(8)
_cell_measurement_reflns_used 636
_cell_measurement_temperature 293(2)
_cell_measurement_theta_max 32
_cell_measurement_theta_min 2
_cell_volume 1561(2)
_computing_cell_refinement 'CrysAlis CCD'
_computing_data_collection 'CrysAlis CCD (Oxford Diffraction Ltd., 2003)'
_computing_data_reduction 'CrysAlis RED (Oxford Diffraction Ltd., 2003)'
_computing_molecular_graphics 'ORTEP-3 for Windows (Farrugia, 1997)'
_computing_publication_material 'PLATON (Spek, 2003) and WinGX (Farrugia, 1999)'
_computing_structure_refinement 'SHELXL97 (Sheldrick, 1997)'
_computing_structure_solution 'SHELXS97 (Sheldrick, 1997)'
_diffrn_ambient_temperature 120(2)
_diffrn_measured_fraction_theta_full 0.993
_diffrn_measured_fraction_theta_max 0.931
_diffrn_measurement_device_type 'Oxford Excalibur2 diffractometer'
_diffrn_measurement_method '\w--2\q scans'
_diffrn_radiation_monochromator graphite
_diffrn_radiation_source 'fine-focus sealed tube'
_diffrn_radiation_type MoK\a
_diffrn_radiation_wavelength 0.71073
_diffrn_reflns_av_R_equivalents 0.0634
_diffrn_reflns_av_sigmaI/netI 0.0596
_diffrn_reflns_limit_h_max 16
_diffrn_reflns_limit_h_min -16
_diffrn_reflns_limit_k_max 18
_diffrn_reflns_limit_k_min -16
_diffrn_reflns_limit_l_max 17
_diffrn_reflns_limit_l_min -16
_diffrn_reflns_number 14319
_diffrn_reflns_theta_full 25.00
_diffrn_reflns_theta_max 31.87
_diffrn_reflns_theta_min 3.96
_diffrn_standards_decay_% <2
_diffrn_standards_interval_count 0
_diffrn_standards_interval_time 0
_diffrn_standards_number 0
_exptl_absorpt_coefficient_mu 3.522
_exptl_absorpt_correction_T_max 0.7030
_exptl_absorpt_correction_T_min 0.2620
_exptl_absorpt_correction_type refdelf
_exptl_absorpt_process_details 'Walker & Stuart, 1983'
_exptl_crystal_colour yellow
_exptl_crystal_density_diffrn 1.571
_exptl_crystal_density_method 'not measured'
_exptl_crystal_description plate
_exptl_crystal_F_000 752
_exptl_crystal_size_max 0.40
_exptl_crystal_size_mid 0.40
_exptl_crystal_size_min 0.10
_refine_diff_density_max 1.125
_refine_diff_density_min -0.926
_refine_ls_extinction_method none
_refine_ls_goodness_of_fit_ref 1.020
_refine_ls_hydrogen_treatment constr
_refine_ls_matrix_type full
_refine_ls_number_parameters 176
_refine_ls_number_reflns 4989
_refine_ls_number_restraints 0
_refine_ls_restrained_S_all 1.020
_refine_ls_R_factor_all 0.0597
_refine_ls_R_factor_gt 0.0442
_refine_ls_shift/su_max 0.002
_refine_ls_shift/su_mean 0.000
_refine_ls_structure_factor_coef Fsqd
_refine_ls_weighting_details 'calc w = 1/[\s^2^(Fo^2^)+(0.0668P)^2^] where P = (Fo^2^+2Fc^2^)/3'
_refine_ls_weighting_scheme calc
_refine_ls_wR_factor_gt 0.1091
_refine_ls_wR_factor_ref 0.1200
_reflns_number_gt 3757
_reflns_number_total 4989
_reflns_threshold_expression I>2\s(I)
_cod_data_source_file lh6195.cif
_cod_data_source_block I
_cod_original_sg_symbol_H-M 'P 21/c'
_cod_database_code 2203619
_cod_database_fobs_code 2203619

loop_
_symmetry_equiv_pos_as_xyz
'x, y, z'
'-x, y+1/2, -z+1/2'
'-x, -y, -z'
'x, -y-1/2, z-1/2'

loop_
_atom_site_label
_atom_site_fract_x
_atom_site_fract_y
_atom_site_fract_z
_atom_site_U_iso_or_equiv
_atom_site_adp_type
_atom_site_calc_flag
_atom_site_refinement_flags
_atom_site_occupancy
_atom_site_type_symbol
Br 0.11986(3) 1.07119(2) 0.13460(3) 0.02054(9) Uani d . 1 Br
Fe 0.65964(3) 0.98252(3) 0.29666(3) 0.01304(10) Uani d . 1 Fe
O1 0.5515(2) 0.86469(19) 0.0739(2) 0.0329(5) Uani d . 1 O
C2 0.7956(2) 1.06192(19) 0.2388(2) 0.0152(5) Uani d . 1 C
O2 0.5485(2) 0.86173(18) 0.4524(2) 0.0333(5) Uani d . 1 O
C6 0.7350(3) 1.2425(2) 0.3226(3) 0.0185(5) Uani d . 1 C
H6A 0.7253 1.2678 0.2421 0.028 Uiso calc R 1 H
H6B 0.7980 1.2838 0.3785 0.028 Uiso calc R 1 H
H6C 0.6588 1.2507 0.3414 0.028 Uiso calc R 1 H
C9 0.8847(3) 0.8672(2) 0.5015(3) 0.0196(5) Uani d . 1 C
H9A 0.8252 0.8546 0.5438 0.029 Uiso calc R 1 H
H9B 0.9616 0.8882 0.5577 0.029 Uiso calc R 1 H
H9C 0.8962 0.8021 0.4609 0.029 Uiso calc R 1 H
C5 0.7943(3) 1.05939(19) 0.4366(2) 0.0158(5) Uani d . 1 C
C8 0.8857(3) 0.8700(2) 0.2223(3) 0.0195(5) Uani d . 1 C
H8A 0.8297 0.8627 0.1427 0.029 Uiso calc R 1 H
H8B 0.8902 0.8029 0.2649 0.029 Uiso calc R 1 H
H8C 0.9659 0.8887 0.2170 0.029 Uiso calc R 1 H
C3 0.8410(2) 0.9570(2) 0.2885(2) 0.0152(5) Uani d . 1 C
C4 0.8398(2) 0.9557(2) 0.4105(2) 0.0155(5) Uani d . 1 C
C10 0.7843(3) 1.0956(2) 0.5558(3) 0.0215(5) Uani d . 1 C
H10A 0.7869 1.0338 0.6065 0.032 Uiso calc R 1 H
H10B 0.7079 1.1333 0.5446 0.032 Uiso calc R 1 H
H10C 0.8515 1.1430 0.5931 0.032 Uiso calc R 1 H
C12 0.5898(3) 0.9093(2) 0.3883(3) 0.0209(5) Uani d . 1 C
C1 0.7714(2) 1.1247(2) 0.3316(2) 0.0154(5) Uani d . 1 C
C7 0.7853(3) 1.1011(2) 0.1140(3) 0.0207(5) Uani d . 1 C
H7A 0.7834 1.0402 0.0621 0.031 Uiso calc R 1 H
H7B 0.8548 1.1458 0.1160 0.031 Uiso calc R 1 H
H7C 0.7110 1.1423 0.0839 0.031 Uiso calc R 1 H
C11 0.5921(3) 0.9112(2) 0.1623(3) 0.0201(5) Uani d . 1 C
C13 0.5128(3) 1.0874(2) 0.2540(3) 0.0171(5) Uani d . 1 C
H55A 0.5187 1.1321 0.3241 0.020 Uiso calc R 1 H
H55B 0.5215 1.1348 0.1905 0.020 Uiso calc R 1 H
C14 0.3841(3) 1.0390(2) 0.2134(3) 0.0190(5) Uani d . 1 C
H56A 0.3743 0.9965 0.1410 0.023 Uiso calc R 1 H
H56B 0.3725 0.9916 0.2757 0.023 Uiso calc R 1 H
C15 0.2890(3) 1.1282(2) 0.1885(3) 0.0254(6) Uani d . 1 C
H57A 0.3019 1.1758 0.1270 0.030 Uiso calc R 1 H
H57B 0.2995 1.1705 0.2612 0.030 Uiso calc R 1 H

loop_
_atom_site_aniso_label
_atom_site_aniso_U_11
_atom_site_aniso_U_22
_atom_site_aniso_U_33
_atom_site_aniso_U_12
_atom_site_aniso_U_13
_atom_site_aniso_U_23
Br 0.01720(14) 0.02075(14) 0.02356(16) -0.00029(9) 0.00581(11) 0.00083(10)
Fe 0.01525(18) 0.01216(17) 0.01195(18) -0.00096(12) 0.00437(14) -0.00031(12)
O1 0.0352(13) 0.0347(12) 0.0262(12) -0.0033(10) 0.0051(10) -0.0152(10)
C2 0.0158(12) 0.0153(11) 0.0140(12) -0.0002(9) 0.0038(10) 0.0020(9)
O2 0.0325(12) 0.0340(12) 0.0377(14) 0.0001(9) 0.0172(11) 0.0153(10)
C6 0.0240(13) 0.0138(11) 0.0192(13) -0.0001(9) 0.0085(11) -0.0002(9)
C9 0.0217(13) 0.0171(12) 0.0189(13) 0.0011(9) 0.0041(11) 0.0043(10)
C5 0.0170(12) 0.0165(11) 0.0131(12) -0.0017(9) 0.0033(10) -0.0012(9)
C8 0.0211(13) 0.0173(12) 0.0210(14) 0.0001(10) 0.0078(11) -0.0023(10)
C3 0.0168(12) 0.0143(10) 0.0137(12) 0.0000(9) 0.0030(10) 0.0022(9)
C4 0.0162(12) 0.0164(11) 0.0130(12) -0.0012(9) 0.0029(10) 0.0010(9)
C10 0.0285(15) 0.0221(13) 0.0128(12) -0.0001(11) 0.0043(11) -0.0033(10)
C12 0.0207(13) 0.0182(12) 0.0232(14) 0.0008(10) 0.0056(11) 0.0032(10)
C1 0.0175(12) 0.0138(10) 0.0157(12) -0.0013(9) 0.0064(10) 0.0003(9)
C7 0.0268(14) 0.0207(12) 0.0168(13) 0.0023(10) 0.0097(11) 0.0032(10)
C11 0.0195(13) 0.0198(12) 0.0198(13) 0.0005(10) 0.0040(11) -0.0019(10)
C13 0.0208(13) 0.0132(10) 0.0182(13) -0.0007(9) 0.0073(10) -0.0001(9)
C14 0.0219(13) 0.0167(11) 0.0192(13) 0.0001(10) 0.0074(11) 0.0002(10)
C15 0.0150(12) 0.0184(12) 0.0402(18) 0.0012(10) 0.0044(12) 0.0018(12)

loop_
_atom_type_symbol
_atom_type_description
_atom_type_scat_dispersion_real
_atom_type_scat_dispersion_imag
_atom_type_scat_source
C C 0.0033 0.0016 'International Tables Vol C Tables 4.2.6.8 and 6.1.1.4'
H H 0.0000 0.0000 'International Tables Vol C Tables 4.2.6.8 and 6.1.1.4'
Br Br -0.2901 2.4595 'International Tables Vol C Tables 4.2.6.8 and 6.1.1.4'
Fe Fe 0.3463 0.8444 'International Tables Vol C Tables 4.2.6.8 and 6.1.1.4'
O O 0.0106 0.0060 'International Tables Vol C Tables 4.2.6.8 and 6.1.1.4'

loop_
_geom_angle_atom_site_label_1
_geom_angle_atom_site_label_2
_geom_angle_atom_site_label_3
_geom_angle
C12 Fe C11 96.96(15)
C12 Fe C13 89.49(13)
C11 Fe C13 89.50(14)
C12 Fe C2 160.31(13)
C11 Fe C2 96.97(13)
C13 Fe C2 104.47(12)
C12 Fe C5 96.99(14)
C11 Fe C5 160.04(13)
C13 Fe C5 104.82(12)
C2 Fe C5 66.33(12)
C12 Fe C4 93.93(13)
C11 Fe C4 124.46(13)
C13 Fe C4 144.99(11)
C2 Fe C4 66.66(11)
C5 Fe C4 40.18(11)
C12 Fe C3 124.83(12)
C11 Fe C3 93.56(13)
C13 Fe C3 144.73(10)
C2 Fe C3 40.28(10)
C5 Fe C3 66.71(12)
C4 Fe C3 39.28(11)
C12 Fe C1 131.26(13)
C11 Fe C1 131.36(12)
C13 Fe C1 85.52(12)
C2 Fe C1 39.09(10)
C5 Fe C1 39.15(10)
C4 Fe C1 66.26(11)
C3 Fe C1 66.33(11)
C1 C2 C3 108.3(2)
C1 C2 C7 125.4(2)
C3 C2 C7 126.1(2)
C1 C2 Fe 71.82(16)
C3 C2 Fe 70.41(15)
C7 C2 Fe 127.2(2)
C1 C6 H6A 109.5
C1 C6 H6B 109.5
H6A C6 H6B 109.5
C1 C6 H6C 109.5
H6A C6 H6C 109.5
H6B C6 H6C 109.5
C4 C9 H9A 109.5
C4 C9 H9B 109.5
H9A C9 H9B 109.5
C4 C9 H9C 109.5
H9A C9 H9C 109.5
H9B C9 H9C 109.5
C1 C5 C4 108.1(2)
C1 C5 C10 125.5(2)
C4 C5 C10 126.2(2)
C1 C5 Fe 71.73(16)
C4 C5 Fe 70.23(15)
C10 C5 Fe 128.0(2)
C3 C8 H8A 109.5
C3 C8 H8B 109.5
H8A C8 H8B 109.5
C3 C8 H8C 109.5
H8A C8 H8C 109.5
H8B C8 H8C 109.5
C4 C3 C2 107.4(2)
C4 C3 C8 127.5(2)
C2 C3 C8 125.1(2)
C4 C3 Fe 70.19(16)
C2 C3 Fe 69.32(15)
C8 C3 Fe 127.86(19)
C3 C4 C5 107.9(2)
C3 C4 C9 127.4(2)
C5 C4 C9 124.5(2)
C3 C4 Fe 70.53(16)
C5 C4 Fe 69.59(15)
C9 C4 Fe 128.37(19)
C5 C10 H10A 109.5
C5 C10 H10B 109.5
H10A C10 H10B 109.5
C5 C10 H10C 109.5
H10A C10 H10C 109.5
H10B C10 H10C 109.5
O2 C12 Fe 177.1(3)
C2 C1 C5 108.2(2)
C2 C1 C6 125.9(2)
C5 C1 C6 125.8(2)
C2 C1 Fe 69.09(15)
C5 C1 Fe 69.13(15)
C6 C1 Fe 130.2(2)
C2 C7 H7A 109.5
C2 C7 H7B 109.5
H7A C7 H7B 109.5
C2 C7 H7C 109.5
H7A C7 H7C 109.5
H7B C7 H7C 109.5
O1 C11 Fe 177.9(3)
C14 C13 Fe 117.71(18)
C14 C13 H55A 107.9
Fe C13 H55A 107.9
C14 C13 H55B 107.9
Fe C13 H55B 107.9
H55A C13 H55B 107.2
C15 C14 C13 109.9(2)
C15 C14 H56A 109.7
C13 C14 H56A 109.7
C15 C14 H56B 109.7
C13 C14 H56B 109.7
H56A C14 H56B 108.2
C14 C15 Br 112.1(2)
C14 C15 H57A 109.2
Br C15 H57A 109.2
C14 C15 H57B 109.2
Br C15 H57B 109.2
H57A C15 H57B 107.9

loop_
_geom_bond_atom_site_label_1
_geom_bond_atom_site_label_2
_geom_bond_distance
Br C15 1.970(3)
Fe C12 1.754(3)
Fe C11 1.760(3)
Fe C13 2.057(3)
Fe C2 2.101(3)
Fe C5 2.103(3)
Fe C4 2.112(3)
Fe C3 2.116(3)
Fe C1 2.137(3)
O1 C11 1.148(4)
C2 C1 1.419(4)
C2 C3 1.452(4)
C2 C7 1.500(4)
O2 C12 1.152(4)
C6 C1 1.509(4)
C6 H6A 0.9600
C6 H6B 0.9600
C6 H6C 0.9600
C9 C4 1.503(4)
C9 H9A 0.9600
C9 H9B 0.9600
C9 H9C 0.9600
C5 C1 1.421(4)
C5 C4 1.448(4)
C5 C10 1.491(4)
C8 C3 1.494(4)
C8 H8A 0.9600
C8 H8B 0.9600
C8 H8C 0.9600
C3 C4 1.421(4)
C10 H10A 0.9600
C10 H10B 0.9600
C10 H10C 0.9600
C7 H7A 0.9600
C7 H7B 0.9600
C7 H7C 0.9600
C13 C14 1.521(4)
C13 H55A 0.9700
C13 H55B 0.9700
C14 C15 1.513(4)
C14 H56A 0.9700
C14 H56B 0.9700
C15 H57A 0.9700
C15 H57B 0.9700
